data_7008908
loop_
_publ_author_name
'Platas, Carlos'
'Avecilla, Fernando'
'de Blas, Andr\'es'
'Rodr\'iguez-Blas, Teresa'
'Geraldes, Carlos F. G. C.'
'T\'oth, \'Eva'
'Merbach, Andr\'e E.'
'B\"unzli, Jean-Claude G.'

_publ_section_title
;
 Mono- and bimetallic lanthanide(III) phenolic cryptates obtained by
 template reaction: solid state structure, photophysical properties and
 relaxivity&#x200A;&#x2020;
;
_journal_issue 4
_journal_name_full 'Journal of the Chemical Society, Dalton Transactions'
_journal_page_first 611
_journal_paper_doi 10.1039/a906675f
_journal_year 2000
_chemical_formula_sum 'C43 H55 Dy N13 O12.5'
_chemical_formula_weight 1116.50
_chemical_name_systematic
; 
 ? 
;
_space_group_IT_number 2
_symmetry_cell_setting triclinic
_symmetry_space_group_name_Hall '-P 1'
_symmetry_space_group_name_H-M 'P -1'
_atom_sites_solution_hydrogens geom
_atom_sites_solution_primary direct
_atom_sites_solution_secondary difmap
_audit_creation_method SHELXL-97
_cell_angle_alpha 95.471(15)
_cell_angle_beta 92.50(2)
_cell_angle_gamma 96.038(18)
_cell_formula_units_Z 2
_cell_length_a 10.067(4)
_cell_length_b 12.5040(19)
_cell_length_c 18.897(4)
_cell_measurement_temperature 293(2)
_cell_volume 2351.3(11)
_computing_structure_refinement 'SHELXL-97 (Sheldrick, 1997)'
_computing_structure_solution 'SHELXS-97 (Sheldrick, 1990)'
_diffrn_ambient_temperature 293(2)
_diffrn_measured_fraction_theta_full 0.952
_diffrn_measured_fraction_theta_max 0.952
_diffrn_radiation_monochromator graphite
_diffrn_radiation_source 'fine-focus sealed tube'
_diffrn_radiation_type MoK\a
_diffrn_radiation_wavelength 0.71069
_diffrn_reflns_av_R_equivalents 0.0834
_diffrn_reflns_av_sigmaI/netI 0.2709
_diffrn_reflns_limit_h_max 13
_diffrn_reflns_limit_h_min -12
_diffrn_reflns_limit_k_max 16
_diffrn_reflns_limit_k_min -11
_diffrn_reflns_limit_l_max 25
_diffrn_reflns_limit_l_min -24
_diffrn_reflns_number 15662
_diffrn_reflns_theta_full 28.28
_diffrn_reflns_theta_max 28.28
_diffrn_reflns_theta_min 1.08
_exptl_absorpt_coefficient_mu 1.666
_exptl_absorpt_correction_T_max 0.9213
_exptl_absorpt_correction_T_min 0.5932
_exptl_absorpt_correction_type Semi-empirical
_exptl_crystal_colour Yellow
_exptl_crystal_density_diffrn 1.577
_exptl_crystal_density_method 'not measured'
_exptl_crystal_description Block
_exptl_crystal_F_000 1140
_exptl_crystal_size_max 0.35
_exptl_crystal_size_mid 0.20
_exptl_crystal_size_min 0.05
_refine_diff_density_max 1.072
_refine_diff_density_min -1.564
_refine_diff_density_rms 0.184
_refine_ls_extinction_method none
_refine_ls_goodness_of_fit_ref 1.005
_refine_ls_hydrogen_treatment mixed
_refine_ls_matrix_type full
_refine_ls_number_parameters 650
_refine_ls_number_reflns 11128
_refine_ls_number_restraints 63
_refine_ls_restrained_S_all 1.004
_refine_ls_R_factor_all 0.2123
_refine_ls_R_factor_gt 0.0889
_refine_ls_shift/su_max 0.000
_refine_ls_shift/su_mean 0.000
_refine_ls_structure_factor_coef Fsqd
_refine_ls_weighting_details 'w=1/[\s^2^(Fo^2^)+(0.0229P)^2^+0.0000P] where P=(Fo^2^+2Fc^2^)/3'
_refine_ls_weighting_scheme calc
_refine_ls_wR_factor_gt 0.1173
_refine_ls_wR_factor_ref 0.1587
_reflns_number_gt 5126
_reflns_number_total 11128
_reflns_threshold_expression >2sigma(I)
_cod_data_source_file a906675f.txt
_cod_data_source_block (4)
_cod_depositor_comments
;
The following automatic conversions were performed:
'_symmetry_cell_setting' value 'Triclinic' changed to 'triclinic'
according to '/home/saulius/struct/CIF-dictionaries/cif_core.dic'
dictionary named 'cif_core.dic' version 2.4.1 from 2010-06-29.

Automatic conversion script
Id: cif_fix_enum 1527 2010-12-29 10:47:43Z saulius 

The following automatic conversions were performed:

'_refine_ls_weighting_scheme' value 'calc
w=1/[\s^2^(Fo^2^)+(0.0229P)^2^+0.0000P] where P=(Fo^2^+2Fc^2^)/3' was
changed to 'calc'. New tag '_refine_ls_weighting_details' was
created. The value of the new tag was set to
'w=1/[\s^2^(Fo^2^)+(0.0229P)^2^+0.0000P] where P=(Fo^2^+2Fc^2^)/3'.

Automatic conversion script
Id: cif_fix_values 3143 2015-03-26 13:38:13Z robertas 
;
_cod_original_cell_volume 2351.3(10)
_cod_original_sg_symbol_H-M P-1
_cod_original_formula_sum 'C43 H55 Dy N13 O12.50'
_cod_database_code 7008908

loop_
_symmetry_equiv_pos_as_xyz
'x, y, z'
'-x, -y, -z'

loop_
_atom_site_label
_atom_site_type_symbol
_atom_site_fract_x
_atom_site_fract_y
_atom_site_fract_z
_atom_site_U_iso_or_equiv
_atom_site_adp_type
_atom_site_occupancy
_atom_site_calc_flag
_atom_site_refinement_flags
_atom_site_disorder_assembly
_atom_site_disorder_group
Dy1 Dy 0.16974(6) 0.35997(4) 0.24301(3) 0.02844(15) Uani 1 d . . .
O1 O 0.3417(6) 0.3642(4) 0.3276(3) 0.0282(16) Uani 1 d . . .
O2 O 0.1629(6) 0.1931(5) 0.2904(4) 0.0341(17) Uani 1 d . . .
O3 O 0.3550(7) 0.3332(5) 0.1808(3) 0.0378(18) Uani 1 d . . .
O4 O -0.0909(9) 0.1131(6) 0.1332(5) 0.079(3) Uani 1 d . . .
O5 O 0.1139(9) 0.1958(5) 0.1456(4) 0.052(2) Uani 1 d . . .
O6 O -0.0447(6) 0.2631(5) 0.2024(4) 0.0388(18) Uani 1 d . . .
N1 N 0.2824(8) 0.5497(6) 0.2677(4) 0.0273(19) Uani 1 d . . .
N2 N -0.0021(8) 0.5115(6) 0.2460(4) 0.029(2) Uani 1 d . . .
N3 N 0.1213(8) 0.4269(6) 0.1258(4) 0.035(2) Uani 1 d . . .
N4 N 0.0327(7) 0.3654(6) 0.3513(4) 0.0226(18) Uani 1 d . . .
N5 N 0.4206(8) 0.1999(6) 0.3927(4) 0.030(2) Uani 1 d . . .
H5 H 0.3605 0.2197 0.3645 0.036 Uiso 1 calc R . .
N6 N 0.5763(9) 0.2478(6) 0.2150(5) 0.042(2) Uani 1 d . . .
H6 H 0.5053 0.2714 0.2314 0.050 Uiso 1 calc R . .
N7 N 0.5164(8) 0.0401(6) 0.2869(5) 0.037(2) Uani 1 d . . .
N8 N 0.2443(9) 0.0138(6) 0.2284(5) 0.040(2) Uani 1 d . . .
H8 H 0.2430 0.0820 0.2258 0.049 Uiso 1 calc R . .
N9 N -0.0104(11) 0.1878(7) 0.1581(5) 0.047(3) Uani 1 d . . .
N1X N 0.2602(10) 0.7937(7) 0.4260(5) 0.044(2) Uani 1 d . . .
O1X O 0.3446(10) 0.8537(6) 0.4647(5) 0.083(3) Uani 1 d . . .
O2X O 0.1931(10) 0.7163(6) 0.4480(4) 0.075(3) Uani 1 d . . .
O3X O 0.2451(8) 0.8148(6) 0.3647(4) 0.061(2) Uani 1 d . . .
C1 C 0.4491(12) -0.0613(8) 0.2475(7) 0.063(4) Uani 1 d . . .
H1A H 0.5158 -0.1019 0.2253 0.075 Uiso 1 calc R . .
H1B H 0.4045 -0.1055 0.2808 0.075 Uiso 1 calc R . .
C2 C 0.3494(11) -0.0389(8) 0.1919(6) 0.044(3) Uani 1 d . . .
H2A H 0.3917 0.0081 0.1594 0.053 Uiso 1 calc R . .
H2B H 0.3115 -0.1057 0.1648 0.053 Uiso 1 calc R . .
C3 C 0.1541(11) -0.0343(8) 0.2638(6) 0.042(3) Uani 1 d . . .
H3 H 0.1434 -0.1094 0.2577 0.051 Uiso 1 calc R . .
C4 C 0.0689(10) 0.0169(8) 0.3115(6) 0.035(3) Uani 1 d . . .
C5 C -0.0152(11) -0.0481(8) 0.3507(6) 0.042(3) Uani 1 d . . .
H5 H -0.0191 -0.1228 0.3421 0.051 Uiso 1 calc R . .
C6 C -0.0918(11) -0.0045(9) 0.4015(6) 0.046(3) Uani 1 d . . .
C7 C -0.0856(10) 0.1081(8) 0.4115(5) 0.036(3) Uani 1 d . . .
H7 H -0.1364 0.1391 0.4462 0.043 Uiso 1 calc R . .
C8 C -0.0081(9) 0.1750(7) 0.3724(5) 0.027(2) Uani 1 d . . .
C9 C 0.0786(10) 0.1321(7) 0.3226(5) 0.030(2) Uani 1 d . . .
C10 C -0.1776(12) -0.0760(9) 0.4461(6) 0.059(4) Uani 1 d . . .
H10A H -0.2051 -0.0330 0.4865 0.089 Uiso 1 calc R . .
H10B H -0.1268 -0.1308 0.4620 0.089 Uiso 1 calc R . .
H10C H -0.2551 -0.1095 0.4178 0.089 Uiso 1 calc R . .
C11 C -0.0177(10) 0.2907(7) 0.3866(5) 0.027(2) Uani 1 d . . .
H11 H -0.0656 0.3121 0.4256 0.033 Uiso 1 calc R . .
C12 C -0.0098(10) 0.4731(7) 0.3714(5) 0.034(3) Uani 1 d . . .
H12A H 0.0676 0.5254 0.3844 0.041 Uiso 1 calc R . .
H12B H -0.0663 0.4707 0.4116 0.041 Uiso 1 calc R . .
C13 C -0.0866(10) 0.5043(7) 0.3072(5) 0.037(3) Uani 1 d . . .
H13A H -0.1631 0.4509 0.2945 0.045 Uiso 1 calc R . .
H13B H -0.1197 0.5735 0.3192 0.045 Uiso 1 calc R . .
C14 C 0.5301(11) 0.0363(8) 0.3632(6) 0.047(3) Uani 1 d . . .
H14A H 0.6147 0.0761 0.3811 0.057 Uiso 1 calc R . .
H14B H 0.5319 -0.0382 0.3732 0.057 Uiso 1 calc R . .
C15 C 0.4176(10) 0.0835(7) 0.4021(6) 0.038(3) Uani 1 d . . .
H15A H 0.3323 0.0457 0.3836 0.046 Uiso 1 calc R . .
H15B H 0.4275 0.0742 0.4524 0.046 Uiso 1 calc R . .
C16 C 0.5069(10) 0.2720(8) 0.4239(5) 0.030(2) Uani 1 d . . .
H16 H 0.5639 0.2499 0.4583 0.036 Uiso 1 calc R . .
C17 C 0.5263(9) 0.3827(7) 0.4120(5) 0.023(2) Uani 1 d . . .
C18 C 0.6324(9) 0.4477(7) 0.4506(5) 0.029(2) Uani 1 d . . .
H18 H 0.6854 0.4174 0.4831 0.034 Uiso 1 calc R . .
C19 C 0.6596(10) 0.5560(8) 0.4411(5) 0.031(3) Uani 1 d . . .
C20 C 0.5740(10) 0.5981(7) 0.3933(5) 0.032(3) Uani 1 d . . .
H20 H 0.5887 0.6714 0.3876 0.039 Uiso 1 calc R . .
C21 C 0.4688(9) 0.5371(7) 0.3539(5) 0.026(2) Uani 1 d . . .
C22 C 0.4384(9) 0.4262(7) 0.3614(5) 0.027(2) Uani 1 d . . .
C23 C 0.7717(10) 0.6277(7) 0.4834(5) 0.041(3) Uani 1 d . . .
H23A H 0.8126 0.5872 0.5174 0.061 Uiso 1 calc R . .
H23B H 0.7363 0.6884 0.5079 0.061 Uiso 1 calc R . .
H23C H 0.8373 0.6530 0.4517 0.061 Uiso 1 calc R . .
C24 C 0.3855(11) 0.5911(7) 0.3074(5) 0.034(3) Uani 1 d . . .
H24 H 0.4097 0.6647 0.3060 0.040 Uiso 1 calc R . .
C25 C 0.2126(10) 0.6247(7) 0.2282(5) 0.034(3) Uani 1 d . . .
H25A H 0.2102 0.6023 0.1775 0.041 Uiso 1 calc R . .
H25B H 0.2593 0.6970 0.2368 0.041 Uiso 1 calc R . .
C26 C 0.0742(10) 0.6241(7) 0.2526(5) 0.038(3) Uani 1 d . . .
H26A H 0.0257 0.6702 0.2247 0.045 Uiso 1 calc R . .
H26B H 0.0780 0.6543 0.3019 0.045 Uiso 1 calc R . .
C27 C 0.6427(10) 0.0792(8) 0.2571(6) 0.043(3) Uani 1 d . . .
H27A H 0.6412 0.0514 0.2074 0.051 Uiso 1 calc R . .
H27B H 0.7160 0.0511 0.2819 0.051 Uiso 1 calc R . .
C28 C 0.6681(10) 0.2026(8) 0.2632(6) 0.043(3) Uani 1 d . . .
H28A H 0.6567 0.2314 0.3118 0.052 Uiso 1 calc R . .
H28B H 0.7596 0.2239 0.2520 0.052 Uiso 1 calc R . .
C29 C 0.5986(11) 0.2536(8) 0.1480(7) 0.047(3) Uani 1 d . . .
H29 H 0.6772 0.2291 0.1320 0.056 Uiso 1 calc R . .
C30 C 0.5172(12) 0.2924(8) 0.0989(6) 0.043(3) Uani 1 d . . .
C31 C 0.5545(11) 0.2934(9) 0.0298(6) 0.053(3) Uani 1 d . . .
H31 H 0.6352 0.2672 0.0192 0.064 Uiso 1 calc R . .
C32 C 0.4823(14) 0.3300(9) -0.0255(6) 0.054(3) Uani 1 d . . .
C33 C 0.3620(13) 0.3676(8) -0.0081(6) 0.051(3) Uani 1 d . . .
H33 H 0.3115 0.3933 -0.0439 0.061 Uiso 1 calc R . .
C34 C 0.3113(11) 0.3694(8) 0.0599(6) 0.040(3) Uani 1 d . . .
C35 C 0.3897(11) 0.3332(7) 0.1147(5) 0.031(2) Uani 1 d . . .
C36 C 0.5303(14) 0.3323(11) -0.1002(6) 0.081(5) Uani 1 d . . .
H36A H 0.4886 0.2700 -0.1297 0.121 Uiso 1 calc R . .
H36B H 0.6257 0.3318 -0.0990 0.121 Uiso 1 calc R . .
H36C H 0.5070 0.3967 -0.1194 0.121 Uiso 1 calc R . .
C37 C 0.1869(11) 0.4160(8) 0.0695(6) 0.039(3) Uani 1 d . . .
H37 H 0.1496 0.4414 0.0294 0.047 Uiso 1 calc R . .
C38 C 0.0007(11) 0.4830(8) 0.1153(6) 0.045(3) Uani 1 d . . .
H38A H -0.0525 0.4466 0.0743 0.053 Uiso 1 calc R . .
H38B H 0.0283 0.5564 0.1050 0.053 Uiso 1 calc R . .
C39 C -0.0845(10) 0.4869(8) 0.1783(5) 0.037(3) Uani 1 d . . .
H39A H -0.1450 0.5417 0.1742 0.045 Uiso 1 calc R . .
H39B H -0.1381 0.4177 0.1787 0.045 Uiso 1 calc R . .
N2X N 0.0852(15) 0.7522(13) 0.0551(8) 0.091(4) Uani 1 d DU . .
O4X O 0.150(2) 0.686(2) 0.0292(15) 0.121(10) Uani 0.60(3) d PDU A 1
O5X O -0.032(2) 0.756(4) 0.039(3) 0.187(17) Uani 0.60(3) d PDU A 1
O4A O 0.130(4) 0.761(4) -0.0027(14) 0.157(14) Uani 0.40(3) d PDU A 2
O5A O -0.032(2) 0.717(4) 0.053(4) 0.120(15) Uani 0.40(3) d PDU A 2
O6X O 0.1126(12) 0.7899(10) 0.1155(7) 0.124(4) Uani 1 d DU . .
C1S C -0.1871(15) -0.1517(11) 0.1690(8) 0.091(5) Uani 1 d . . .
H1S1 H -0.2602 -0.1535 0.1344 0.136 Uiso 1 calc R . .
H1S2 H -0.1172 -0.1887 0.1482 0.136 Uiso 1 calc R . .
H1S3 H -0.1535 -0.0780 0.1841 0.136 Uiso 1 calc R . .
C2S C -0.2332(15) -0.2046(13) 0.2299(9) 0.070(4) Uani 1 d . . .
N1S N -0.2703(15) -0.2476(11) 0.2743(8) 0.102(5) Uani 1 d . . .
N2S N 0.5945(16) -0.0056(14) 0.0726(9) 0.125(6) Uani 1 d . . .
C3S C 0.7826(19) -0.0411(12) -0.0122(8) 0.119(7) Uani 1 d . . .
H3S1 H 0.8580 -0.0584 0.0157 0.179 Uiso 1 calc R . .
H3S2 H 0.8079 0.0222 -0.0355 0.179 Uiso 1 calc R . .
H3S3 H 0.7532 -0.1006 -0.0473 0.179 Uiso 1 calc R . .
C4S C 0.676(2) -0.0211(13) 0.0336(10) 0.092(6) Uani 1 d . . .
O1W O 0.349(4) 0.192(3) 0.247(2) 0.277(19) Uiso 0.50 d P . .

loop_
_atom_site_aniso_label
_atom_site_aniso_U_11
_atom_site_aniso_U_22
_atom_site_aniso_U_33
_atom_site_aniso_U_23
_atom_site_aniso_U_13
_atom_site_aniso_U_12
Dy1 0.0256(3) 0.0217(3) 0.0380(3) -0.00088(19) 0.0077(2) 0.00374(17)
O1 0.024(4) 0.016(4) 0.043(4) -0.002(3) -0.001(3) -0.004(3)
O2 0.027(4) 0.024(4) 0.053(5) 0.000(3) 0.013(4) 0.008(3)
O3 0.043(5) 0.036(4) 0.038(5) 0.010(3) 0.022(4) 0.009(3)
O4 0.071(7) 0.060(6) 0.089(7) -0.029(5) 0.001(6) -0.035(5)
O5 0.054(6) 0.045(5) 0.057(6) -0.003(4) 0.010(5) 0.011(4)
O6 0.031(4) 0.035(4) 0.052(5) 0.000(4) 0.012(4) 0.007(3)
N1 0.029(5) 0.023(5) 0.032(5) 0.006(4) 0.004(4) 0.007(4)
N2 0.026(5) 0.024(5) 0.040(5) -0.004(4) 0.009(4) 0.008(3)
N3 0.041(6) 0.035(5) 0.033(5) 0.005(4) 0.001(5) 0.011(4)
N4 0.013(4) 0.027(5) 0.030(5) 0.005(4) 0.000(4) 0.008(3)
N5 0.026(5) 0.016(5) 0.049(6) 0.005(4) -0.003(4) 0.006(4)
N6 0.029(6) 0.033(6) 0.064(7) 0.000(5) 0.016(5) 0.005(4)
N7 0.037(6) 0.018(5) 0.053(6) -0.009(4) 0.003(5) 0.002(4)
N8 0.033(6) 0.029(5) 0.062(7) 0.004(4) 0.006(5) 0.010(4)
N9 0.067(8) 0.035(6) 0.036(6) -0.002(5) -0.002(6) -0.004(5)
N1X 0.062(8) 0.028(6) 0.040(7) -0.002(5) 0.004(6) 0.007(5)
O1X 0.120(9) 0.039(6) 0.081(7) 0.018(5) -0.044(7) -0.021(5)
O2X 0.116(9) 0.037(6) 0.070(6) 0.004(5) 0.021(6) -0.009(5)
O3X 0.083(7) 0.056(6) 0.048(6) 0.013(4) -0.003(5) 0.016(4)
C1 0.043(9) 0.037(8) 0.107(12) -0.018(7) 0.020(8) 0.015(6)
C2 0.034(7) 0.031(7) 0.067(8) -0.009(6) 0.017(6) 0.002(5)
C3 0.031(7) 0.032(7) 0.065(8) -0.002(6) 0.012(6) 0.008(5)
C4 0.022(6) 0.027(6) 0.056(8) 0.009(5) -0.002(6) -0.001(4)
C5 0.033(7) 0.020(6) 0.076(9) 0.020(6) 0.003(6) 0.001(5)
C6 0.026(7) 0.046(8) 0.071(9) 0.035(7) 0.000(6) -0.003(5)
C7 0.022(6) 0.045(7) 0.042(7) 0.013(5) 0.001(5) 0.003(5)
C8 0.021(6) 0.022(6) 0.038(6) -0.001(5) -0.008(5) 0.001(4)
C9 0.030(6) 0.015(5) 0.044(7) 0.007(5) -0.007(5) -0.005(4)
C10 0.062(9) 0.059(9) 0.061(9) 0.033(7) 0.011(7) 0.004(6)
C11 0.043(7) 0.024(6) 0.017(5) 0.005(4) 0.003(5) 0.006(5)
C12 0.034(7) 0.032(6) 0.039(7) 0.000(5) 0.017(5) 0.009(5)
C13 0.039(7) 0.023(6) 0.053(8) 0.010(5) 0.010(6) 0.004(5)
C14 0.031(7) 0.025(6) 0.088(10) 0.012(6) 0.010(7) 0.008(5)
C15 0.027(7) 0.034(7) 0.055(7) 0.011(5) 0.000(6) 0.009(5)
C16 0.030(7) 0.031(6) 0.030(6) 0.000(5) 0.003(5) 0.009(5)
C17 0.027(6) 0.017(5) 0.027(6) 0.006(4) 0.014(5) 0.002(4)
C18 0.021(6) 0.030(6) 0.034(6) -0.002(5) 0.004(5) 0.003(4)
C19 0.026(6) 0.033(6) 0.034(6) -0.007(5) 0.006(5) 0.009(5)
C20 0.043(7) 0.009(5) 0.042(7) -0.008(4) 0.012(5) -0.006(4)
C21 0.024(6) 0.023(6) 0.033(6) 0.006(5) 0.005(5) 0.004(4)
C22 0.023(6) 0.014(5) 0.045(7) 0.006(4) 0.015(5) 0.000(4)
C23 0.040(7) 0.030(6) 0.048(7) -0.008(5) -0.004(6) -0.004(5)
C24 0.046(7) 0.011(5) 0.044(7) 0.003(5) 0.012(6) -0.001(5)
C25 0.036(7) 0.020(6) 0.045(7) 0.007(5) 0.007(5) -0.006(4)
C26 0.052(8) 0.015(6) 0.047(7) 0.007(5) -0.004(6) 0.009(5)
C27 0.031(7) 0.037(7) 0.060(8) -0.006(5) 0.014(6) 0.011(5)
C28 0.025(7) 0.047(7) 0.058(8) 0.002(6) 0.017(6) 0.006(5)
C29 0.034(7) 0.049(8) 0.052(8) -0.014(6) 0.013(7) -0.010(5)
C30 0.052(8) 0.044(7) 0.030(7) -0.002(5) 0.028(6) -0.007(5)
C31 0.034(8) 0.063(9) 0.058(9) -0.014(7) 0.006(7) 0.005(6)
C32 0.069(10) 0.048(8) 0.042(8) -0.004(6) 0.023(7) -0.007(6)
C33 0.071(10) 0.037(7) 0.042(8) -0.004(5) 0.007(7) -0.006(6)
C34 0.046(8) 0.036(7) 0.035(7) -0.004(5) 0.011(6) -0.006(5)
C35 0.040(7) 0.022(6) 0.027(6) -0.002(4) -0.003(5) -0.012(4)
C36 0.085(12) 0.119(12) 0.030(8) -0.022(7) 0.019(8) -0.010(9)
C37 0.040(8) 0.043(7) 0.033(7) 0.000(5) -0.001(6) 0.005(5)
C38 0.040(8) 0.048(7) 0.049(8) 0.005(6) -0.003(6) 0.019(6)
C39 0.028(7) 0.046(7) 0.039(7) 0.015(5) -0.001(5) 0.005(5)
N2X 0.074(9) 0.101(12) 0.097(10) 0.022(9) -0.004(9) -0.003(8)
O4X 0.075(14) 0.18(2) 0.111(19) 0.016(14) 0.048(13) 0.018(12)
O5X 0.116(15) 0.25(4) 0.19(3) -0.04(3) -0.060(17) 0.079(19)
O4A 0.13(2) 0.24(4) 0.129(14) 0.11(2) 0.030(17) 0.05(2)
O5A 0.101(16) 0.09(3) 0.15(3) -0.05(2) 0.020(15) -0.041(18)
O6X 0.106(10) 0.133(10) 0.124(10) -0.007(8) -0.031(8) -0.004(7)
C1S 0.089(13) 0.083(12) 0.109(14) 0.014(10) 0.029(11) 0.034(9)
C2S 0.056(11) 0.066(12) 0.087(14) -0.002(9) 0.011(9) 0.010(8)
N1S 0.097(12) 0.099(12) 0.111(13) 0.042(9) 0.007(10) -0.014(8)
N2S 0.087(14) 0.173(15) 0.117(14) -0.001(11) 0.028(10) 0.024(10)
C3S 0.19(2) 0.115(15) 0.068(12) 0.006(10) 0.056(12) 0.055(13)
C4S 0.101(17) 0.083(12) 0.085(15) -0.010(10) -0.031(12) 0.003(11)

loop_
_atom_type_symbol
_atom_type_description
_atom_type_scat_dispersion_real
_atom_type_scat_dispersion_imag
_atom_type_scat_source
C C 0.0033 0.0016 'International Tables Vol C Tables 4.2.6.8 and 6.1.1.4'
H H 0.0000 0.0000 'International Tables Vol C Tables 4.2.6.8 and 6.1.1.4'
N N 0.0061 0.0033 'International Tables Vol C Tables 4.2.6.8 and 6.1.1.4'
O O 0.0106 0.0060 'International Tables Vol C Tables 4.2.6.8 and 6.1.1.4'
Dy Dy -0.1892 4.4098 'International Tables Vol C Tables 4.2.6.8 and 6.1.1.4'

loop_
_geom_angle_atom_site_label_1
_geom_angle_atom_site_label_2
_geom_angle_atom_site_label_3
_geom_angle
_geom_angle_site_symmetry_1
_geom_angle_site_symmetry_3
_geom_angle_publ_flag
O3 Dy1 O1 74.6(2) . . ?
O3 Dy1 O2 93.8(2) . . ?
O1 Dy1 O2 70.1(2) . . ?
O3 Dy1 O6 120.0(2) . . ?
O1 Dy1 O6 142.4(2) . . ?
O2 Dy1 O6 74.2(2) . . ?
O3 Dy1 N3 75.6(3) . . ?
O1 Dy1 N3 140.4(3) . . ?
O2 Dy1 N3 137.5(2) . . ?
O6 Dy1 N3 76.1(3) . . ?
O3 Dy1 N1 83.5(2) . . ?
O1 Dy1 N1 70.6(2) . . ?
O2 Dy1 N1 139.8(2) . . ?
O6 Dy1 N1 140.5(2) . . ?
N3 Dy1 N1 80.8(2) . . ?
O3 Dy1 N4 155.4(2) . . ?
O1 Dy1 N4 82.0(2) . . ?
O2 Dy1 N4 70.7(2) . . ?
O6 Dy1 N4 75.2(2) . . ?
N3 Dy1 N4 128.7(2) . . ?
N1 Dy1 N4 95.9(2) . . ?
O3 Dy1 O5 70.3(3) . . ?
O1 Dy1 O5 121.5(2) . . ?
O2 Dy1 O5 67.4(2) . . ?
O6 Dy1 O5 50.6(2) . . ?
N3 Dy1 O5 70.3(2) . . ?
N1 Dy1 O5 144.7(3) . . ?
N4 Dy1 O5 117.8(3) . . ?
O3 Dy1 N2 133.5(2) . . ?
O1 Dy1 N2 122.3(2) . . ?
O2 Dy1 N2 132.1(2) . . ?
O6 Dy1 N2 74.9(2) . . ?
N3 Dy1 N2 65.5(3) . . ?
N1 Dy1 N2 66.5(2) . . ?
N4 Dy1 N2 66.5(2) . . ?
O5 Dy1 N2 115.8(2) . . ?
C22 O1 Dy1 143.2(6) . . ?
C9 O2 Dy1 137.2(6) . . ?
C35 O3 Dy1 137.6(7) . . ?
N9 O5 Dy1 92.3(6) . . ?
N9 O6 Dy1 101.8(6) . . ?
C24 N1 C25 116.4(8) . . ?
C24 N1 Dy1 132.6(6) . . ?
C25 N1 Dy1 111.0(6) . . ?
C13 N2 C39 110.5(8) . . ?
C13 N2 C26 108.0(7) . . ?
C39 N2 C26 112.4(7) . . ?
C13 N2 Dy1 110.7(5) . . ?
C39 N2 Dy1 104.9(5) . . ?
C26 N2 Dy1 110.4(5) . . ?
C37 N3 C38 112.9(8) . . ?
C37 N3 Dy1 127.8(7) . . ?
C38 N3 Dy1 119.3(6) . . ?
C11 N4 C12 114.8(8) . . ?
C11 N4 Dy1 131.7(6) . . ?
C12 N4 Dy1 113.0(6) . . ?
C16 N5 C15 123.5(8) . . ?
C29 N6 C28 122.1(10) . . ?
C14 N7 C27 112.3(8) . . ?
C14 N7 C1 114.0(9) . . ?
C27 N7 C1 113.3(8) . . ?
C3 N8 C2 124.9(9) . . ?
O4 N9 O5 123.8(10) . . ?
O4 N9 O6 121.2(11) . . ?
O5 N9 O6 114.9(9) . . ?
O3X N1X O1X 116.8(11) . . ?
O3X N1X O2X 121.1(10) . . ?
O1X N1X O2X 122.1(10) . . ?
C2 C1 N7 111.8(9) . . ?
N8 C2 C1 107.4(9) . . ?
N8 C3 C4 126.1(10) . . ?
C5 C4 C3 118.3(10) . . ?
C5 C4 C9 121.5(10) . . ?
C3 C4 C9 120.0(10) . . ?
C6 C5 C4 121.7(10) . . ?
C5 C6 C7 117.3(10) . . ?
C5 C6 C10 121.0(11) . . ?
C7 C6 C10 121.7(11) . . ?
C8 C7 C6 123.1(10) . . ?
C7 C8 C9 120.6(9) . . ?
C7 C8 C11 116.5(10) . . ?
C9 C8 C11 122.8(9) . . ?
O2 C9 C8 122.3(9) . . ?
O2 C9 C4 122.1(10) . . ?
C8 C9 C4 115.6(9) . . ?
N4 C11 C8 126.8(9) . . ?
N4 C12 C13 107.0(7) . . ?
N2 C13 C12 111.4(8) . . ?
N7 C14 C15 112.8(8) . . ?
N5 C15 C14 109.8(8) . . ?
N5 C16 C17 127.1(9) . . ?
C18 C17 C16 117.6(8) . . ?
C18 C17 C22 121.7(8) . . ?
C16 C17 C22 120.6(8) . . ?
C19 C18 C17 121.2(9) . . ?
C18 C19 C20 116.9(9) . . ?
C18 C19 C23 121.8(9) . . ?
C20 C19 C23 121.1(9) . . ?
C21 C20 C19 123.8(9) . . ?
C20 C21 C22 121.0(8) . . ?
C20 C21 C24 118.3(9) . . ?
C22 C21 C24 120.5(9) . . ?
O1 C22 C21 125.0(8) . . ?
O1 C22 C17 119.9(8) . . ?
C21 C22 C17 115.2(8) . . ?
N1 C24 C21 127.9(9) . . ?
N1 C25 C26 108.5(8) . . ?
C25 C26 N2 113.0(7) . . ?
N7 C27 C28 112.8(7) . . ?
N6 C28 C27 111.2(8) . . ?
N6 C29 C30 126.0(11) . . ?
C29 C30 C31 119.3(11) . . ?
C29 C30 C35 124.2(10) . . ?
C31 C30 C35 116.6(11) . . ?
C30 C31 C32 125.7(11) . . ?
C31 C32 C33 115.7(11) . . ?
C31 C32 C36 123.5(12) . . ?
C33 C32 C36 120.8(12) . . ?
C32 C33 C34 124.3(11) . . ?
C33 C34 C35 117.8(11) . . ?
C33 C34 C37 117.0(10) . . ?
C35 C34 C37 125.0(10) . . ?
O3 C35 C34 123.7(10) . . ?
O3 C35 C30 116.4(9) . . ?
C34 C35 C30 119.8(10) . . ?
N3 C37 C34 128.8(10) . . ?
N3 C38 C39 113.6(8) . . ?
N2 C39 C38 111.4(8) . . ?
O4X N2X O6X 119(2) . . ?
O4X N2X O5X 124(3) . . ?
O6X N2X O5X 111(3) . . ?
O4X N2X O4A 59.5(19) . . ?
O6X N2X O4A 137(3) . . ?
O5X N2X O4A 99(3) . . ?
O4X N2X O5A 111(3) . . ?
O6X N2X O5A 106(3) . . ?
O5X N2X O5A 28(5) . . ?
O4A N2X O5A 115(4) . . ?
N1S C2S C1S 177.4(19) . . ?
N2S C4S C3S 177(2) . . ?

loop_
_geom_bond_atom_site_label_1
_geom_bond_atom_site_label_2
_geom_bond_distance
_geom_bond_site_symmetry_2
_geom_bond_publ_flag
Dy1 O3 2.285(7) . ?
Dy1 O1 2.297(6) . ?
Dy1 O2 2.344(6) . ?
Dy1 O6 2.417(7) . ?
Dy1 N3 2.488(8) . ?
Dy1 N1 2.511(7) . ?
Dy1 N4 2.517(8) . ?
Dy1 O5 2.620(7) . ?
Dy1 N2 2.695(7) . ?
O1 C22 1.284(10) . ?
O2 C9 1.291(11) . ?
O3 C35 1.311(11) . ?
O4 N9 1.214(10) . ?
O5 N9 1.278(11) . ?
O6 N9 1.285(10) . ?
N1 C24 1.285(11) . ?
N1 C25 1.469(11) . ?
N2 C13 1.471(12) . ?
N2 C39 1.483(11) . ?
N2 C26 1.522(11) . ?
N3 C37 1.279(12) . ?
N3 C38 1.480(11) . ?
N4 C11 1.275(11) . ?
N4 C12 1.476(10) . ?
N5 C16 1.266(11) . ?
N5 C15 1.481(10) . ?
N6 C29 1.304(13) . ?
N6 C28 1.463(12) . ?
N7 C14 1.448(13) . ?
N7 C27 1.469(12) . ?
N7 C1 1.489(12) . ?
N8 C3 1.284(13) . ?
N8 C2 1.467(12) . ?
N1X O3X 1.219(10) . ?
N1X O1X 1.235(10) . ?
N1X O2X 1.237(11) . ?
C1 C2 1.488(13) . ?
C3 C4 1.425(14) . ?
C4 C5 1.396(14) . ?
C4 C9 1.429(12) . ?
C5 C6 1.367(15) . ?
C6 C7 1.396(13) . ?
C6 C10 1.516(14) . ?
C7 C8 1.374(13) . ?
C8 C9 1.418(14) . ?
C8 C11 1.460(11) . ?
C12 C13 1.513(12) . ?
C14 C15 1.517(13) . ?
C16 C17 1.418(11) . ?
C17 C18 1.404(12) . ?
C17 C22 1.455(12) . ?
C18 C19 1.384(12) . ?
C19 C20 1.397(12) . ?
C19 C23 1.512(12) . ?
C20 C21 1.382(12) . ?
C21 C22 1.410(11) . ?
C21 C24 1.449(12) . ?
C25 C26 1.486(13) . ?
C27 C28 1.529(12) . ?
C29 C30 1.367(14) . ?
C30 C31 1.377(14) . ?
C30 C35 1.462(14) . ?
C31 C32 1.386(15) . ?
C32 C33 1.387(15) . ?
C32 C36 1.514(15) . ?
C33 C34 1.402(14) . ?
C34 C35 1.411(13) . ?
C34 C37 1.447(14) . ?
C38 C39 1.497(13) . ?
N2X O4X 1.188(14) . ?
N2X O6X 1.201(11) . ?
N2X O5X 1.209(15) . ?
N2X O4A 1.211(15) . ?
N2X O5A 1.212(16) . ?
C1S C2S 1.450(19) . ?
C2S N1S 1.098(18) . ?
N2S C4S 1.14(2) . ?
C3S C4S 1.44(2) . ?

loop_
_geom_torsion_atom_site_label_1
_geom_torsion_atom_site_label_2
_geom_torsion_atom_site_label_3
_geom_torsion_atom_site_label_4
_geom_torsion
_geom_torsion_site_symmetry_1
_geom_torsion_site_symmetry_2
_geom_torsion_site_symmetry_3
_geom_torsion_site_symmetry_4
_geom_torsion_publ_flag
O3 Dy1 O1 C22 84.4(10) . . . . ?
O2 Dy1 O1 C22 -175.6(11) . . . . ?
O6 Dy1 O1 C22 -156.1(9) . . . . ?
N3 Dy1 O1 C22 42.0(11) . . . . ?
N1 Dy1 O1 C22 -4.1(10) . . . . ?
N4 Dy1 O1 C22 -103.3(10) . . . . ?
O5 Dy1 O1 C22 139.0(10) . . . . ?
N2 Dy1 O1 C22 -47.7(11) . . . . ?
O3 Dy1 O2 C9 -165.7(9) . . . . ?
O1 Dy1 O2 C9 122.2(9) . . . . ?
O6 Dy1 O2 C9 -45.6(9) . . . . ?
N3 Dy1 O2 C9 -92.9(9) . . . . ?
N1 Dy1 O2 C9 109.8(9) . . . . ?
N4 Dy1 O2 C9 33.9(9) . . . . ?
O5 Dy1 O2 C9 -98.9(9) . . . . ?
N2 Dy1 O2 C9 6.1(10) . . . . ?
O1 Dy1 O3 C35 -167.1(9) . . . . ?
O2 Dy1 O3 C35 124.8(8) . . . . ?
O6 Dy1 O3 C35 50.8(9) . . . . ?
N3 Dy1 O3 C35 -13.4(8) . . . . ?
N1 Dy1 O3 C35 -95.5(8) . . . . ?
N4 Dy1 O3 C35 174.5(7) . . . . ?
O5 Dy1 O3 C35 60.5(8) . . . . ?
N2 Dy1 O3 C35 -46.9(9) . . . . ?
O3 Dy1 O5 N9 -172.9(6) . . . . ?
O1 Dy1 O5 N9 130.5(5) . . . . ?
O2 Dy1 O5 N9 84.0(6) . . . . ?
O6 Dy1 O5 N9 -3.8(5) . . . . ?
N3 Dy1 O5 N9 -91.7(6) . . . . ?
N1 Dy1 O5 N9 -128.4(6) . . . . ?
N4 Dy1 O5 N9 32.5(6) . . . . ?
N2 Dy1 O5 N9 -43.2(6) . . . . ?
O3 Dy1 O6 N9 15.7(6) . . . . ?
O1 Dy1 O6 N9 -88.6(7) . . . . ?
O2 Dy1 O6 N9 -69.6(6) . . . . ?
N3 Dy1 O6 N9 79.6(6) . . . . ?
N1 Dy1 O6 N9 135.5(6) . . . . ?
N4 Dy1 O6 N9 -143.3(6) . . . . ?
O5 Dy1 O6 N9 3.8(5) . . . . ?
N2 Dy1 O6 N9 147.5(6) . . . . ?
O3 Dy1 N1 C24 -71.9(9) . . . . ?
O1 Dy1 N1 C24 4.0(9) . . . . ?
O2 Dy1 N1 C24 16.4(11) . . . . ?
O6 Dy1 N1 C24 157.2(8) . . . . ?
N3 Dy1 N1 C24 -148.3(9) . . . . ?
N4 Dy1 N1 C24 83.4(9) . . . . ?
O5 Dy1 N1 C24 -113.5(9) . . . . ?
N2 Dy1 N1 C24 144.6(10) . . . . ?
O3 Dy1 N1 C25 108.4(6) . . . . ?
O1 Dy1 N1 C25 -175.7(6) . . . . ?
O2 Dy1 N1 C25 -163.3(5) . . . . ?
O6 Dy1 N1 C25 -22.5(8) . . . . ?
N3 Dy1 N1 C25 32.0(6) . . . . ?
N4 Dy1 N1 C25 -96.3(6) . . . . ?
O5 Dy1 N1 C25 66.8(7) . . . . ?
N2 Dy1 N1 C25 -35.2(6) . . . . ?
O3 Dy1 N2 C13 -167.3(5) . . . . ?
O1 Dy1 N2 C13 -67.7(7) . . . . ?
O2 Dy1 N2 C13 23.9(7) . . . . ?
O6 Dy1 N2 C13 75.4(6) . . . . ?
N3 Dy1 N2 C13 156.7(7) . . . . ?
N1 Dy1 N2 C13 -112.9(6) . . . . ?
N4 Dy1 N2 C13 -4.8(6) . . . . ?
O5 Dy1 N2 C13 105.9(6) . . . . ?
O3 Dy1 N2 C39 73.5(7) . . . . ?
O1 Dy1 N2 C39 173.0(5) . . . . ?
O2 Dy1 N2 C39 -95.3(6) . . . . ?
O6 Dy1 N2 C39 -43.8(6) . . . . ?
N3 Dy1 N2 C39 37.5(6) . . . . ?
N1 Dy1 N2 C39 127.9(6) . . . . ?
N4 Dy1 N2 C39 -124.0(6) . . . . ?
O5 Dy1 N2 C39 -13.3(7) . . . . ?
O3 Dy1 N2 C26 -47.8(7) . . . . ?
O1 Dy1 N2 C26 51.7(7) . . . . ?
O2 Dy1 N2 C26 143.4(5) . . . . ?
O6 Dy1 N2 C26 -165.1(6) . . . . ?
N3 Dy1 N2 C26 -83.8(6) . . . . ?
N1 Dy1 N2 C26 6.6(6) . . . . ?
N4 Dy1 N2 C26 114.7(6) . . . . ?
O5 Dy1 N2 C26 -134.6(6) . . . . ?
O3 Dy1 N3 C37 10.2(8) . . . . ?
O1 Dy1 N3 C37 52.3(10) . . . . ?
O2 Dy1 N3 C37 -69.6(10) . . . . ?
O6 Dy1 N3 C37 -116.4(9) . . . . ?
N1 Dy1 N3 C37 95.8(9) . . . . ?
N4 Dy1 N3 C37 -174.0(8) . . . . ?
O5 Dy1 N3 C37 -63.7(9) . . . . ?
N2 Dy1 N3 C37 164.1(9) . . . . ?
O3 Dy1 N3 C38 -172.6(7) . . . . ?
O1 Dy1 N3 C38 -130.4(7) . . . . ?
O2 Dy1 N3 C38 107.6(7) . . . . ?
O6 Dy1 N3 C38 60.8(7) . . . . ?
N1 Dy1 N3 C38 -87.0(7) . . . . ?
N4 Dy1 N3 C38 3.2(8) . . . . ?
O5 Dy1 N3 C38 113.5(7) . . . . ?
N2 Dy1 N3 C38 -18.7(7) . . . . ?
O3 Dy1 N4 C11 -67.6(10) . . . . ?
O1 Dy1 N4 C11 -85.6(8) . . . . ?
O2 Dy1 N4 C11 -13.9(8) . . . . ?
O6 Dy1 N4 C11 64.2(8) . . . . ?
N3 Dy1 N4 C11 122.2(8) . . . . ?
N1 Dy1 N4 C11 -155.0(8) . . . . ?
O5 Dy1 N4 C11 36.0(9) . . . . ?
N2 Dy1 N4 C11 143.9(8) . . . . ?
O3 Dy1 N4 C12 120.9(7) . . . . ?
O1 Dy1 N4 C12 103.0(6) . . . . ?
O2 Dy1 N4 C12 174.6(6) . . . . ?
O6 Dy1 N4 C12 -107.2(6) . . . . ?
N3 Dy1 N4 C12 -49.3(6) . . . . ?
N1 Dy1 N4 C12 33.6(6) . . . . ?
O5 Dy1 N4 C12 -135.5(5) . . . . ?
N2 Dy1 N4 C12 -27.5(5) . . . . ?
Dy1 O5 N9 O4 -170.7(10) . . . . ?
Dy1 O5 N9 O6 6.1(8) . . . . ?
Dy1 O6 N9 O4 170.1(9) . . . . ?
Dy1 O6 N9 O5 -6.7(9) . . . . ?
C14 N7 C1 C2 136.4(10) . . . . ?
C27 N7 C1 C2 -93.5(11) . . . . ?
C3 N8 C2 C1 -73.9(13) . . . . ?
N7 C1 C2 N8 -63.9(12) . . . . ?
C2 N8 C3 C4 166.2(10) . . . . ?
N8 C3 C4 C5 -174.0(10) . . . . ?
N8 C3 C4 C9 0.8(17) . . . . ?
C3 C4 C5 C6 174.7(10) . . . . ?
C9 C4 C5 C6 -0.1(16) . . . . ?
C4 C5 C6 C7 1.7(16) . . . . ?
C4 C5 C6 C10 -177.1(9) . . . . ?
C5 C6 C7 C8 0.7(15) . . . . ?
C10 C6 C7 C8 179.5(10) . . . . ?
C6 C7 C8 C9 -4.7(15) . . . . ?
C6 C7 C8 C11 177.0(8) . . . . ?
Dy1 O2 C9 C8 -36.8(14) . . . . ?
Dy1 O2 C9 C4 144.8(7) . . . . ?
C7 C8 C9 O2 -172.6(9) . . . . ?
C11 C8 C9 O2 5.6(14) . . . . ?
C7 C8 C9 C4 6.0(13) . . . . ?
C11 C8 C9 C4 -175.8(8) . . . . ?
C5 C4 C9 O2 174.8(9) . . . . ?
C3 C4 C9 O2 0.1(14) . . . . ?
C5 C4 C9 C8 -3.7(14) . . . . ?
C3 C4 C9 C8 -178.4(9) . . . . ?
C12 N4 C11 C8 171.3(8) . . . . ?
Dy1 N4 C11 C8 0.0(14) . . . . ?
C7 C8 C11 N4 -171.3(9) . . . . ?
C9 C8 C11 N4 10.5(14) . . . . ?
C11 N4 C12 C13 -116.1(9) . . . . ?
Dy1 N4 C12 C13 56.9(8) . . . . ?
C39 N2 C13 C12 151.4(8) . . . . ?
C26 N2 C13 C12 -85.2(9) . . . . ?
Dy1 N2 C13 C12 35.7(9) . . . . ?
N4 C12 C13 N2 -61.6(10) . . . . ?
C27 N7 C14 C15 134.4(9) . . . . ?
C1 N7 C14 C15 -95.0(10) . . . . ?
C16 N5 C15 C14 -73.8(12) . . . . ?
N7 C14 C15 N5 -63.6(11) . . . . ?
C15 N5 C16 C17 172.4(9) . . . . ?
N5 C16 C17 C18 -177.3(10) . . . . ?
N5 C16 C17 C22 2.8(15) . . . . ?
C16 C17 C18 C19 178.8(8) . . . . ?
C22 C17 C18 C19 -1.3(14) . . . . ?
C17 C18 C19 C20 2.1(13) . . . . ?
C17 C18 C19 C23 178.7(9) . . . . ?
C18 C19 C20 C21 -2.4(14) . . . . ?
C23 C19 C20 C21 -179.1(9) . . . . ?
C19 C20 C21 C22 2.0(15) . . . . ?
C19 C20 C21 C24 178.6(9) . . . . ?
Dy1 O1 C22 C21 1.9(16) . . . . ?
Dy1 O1 C22 C17 -178.0(6) . . . . ?
C20 C21 C22 O1 179.1(9) . . . . ?
C24 C21 C22 O1 2.6(14) . . . . ?
C20 C21 C22 C17 -1.0(13) . . . . ?
C24 C21 C22 C17 -177.5(9) . . . . ?
C18 C17 C22 O1 -179.4(9) . . . . ?
C16 C17 C22 O1 0.5(13) . . . . ?
C18 C17 C22 C21 0.7(13) . . . . ?
C16 C17 C22 C21 -179.4(8) . . . . ?
C25 N1 C24 C21 177.2(9) . . . . ?
Dy1 N1 C24 C21 -2.5(16) . . . . ?
C20 C21 C24 N1 -178.6(10) . . . . ?
C22 C21 C24 N1 -1.9(16) . . . . ?
C24 N1 C25 C26 -117.8(9) . . . . ?
Dy1 N1 C25 C26 62.0(8) . . . . ?
N1 C25 C26 N2 -55.3(10) . . . . ?
C13 N2 C26 C25 143.3(8) . . . . ?
C39 N2 C26 C25 -94.5(9) . . . . ?
Dy1 N2 C26 C25 22.2(9) . . . . ?
C14 N7 C27 C28 -83.7(10) . . . . ?
C1 N7 C27 C28 145.4(9) . . . . ?
C29 N6 C28 C27 -82.7(12) . . . . ?
N7 C27 C28 N6 -70.5(11) . . . . ?
C28 N6 C29 C30 178.5(10) . . . . ?
N6 C29 C30 C31 180.0(10) . . . . ?
N6 C29 C30 C35 -0.5(18) . . . . ?
C29 C30 C31 C32 179.9(11) . . . . ?
C35 C30 C31 C32 0.4(17) . . . . ?
C30 C31 C32 C33 -0.5(17) . . . . ?
C30 C31 C32 C36 178.0(11) . . . . ?
C31 C32 C33 C34 -0.6(17) . . . . ?
C36 C32 C33 C34 -179.2(10) . . . . ?
C32 C33 C34 C35 1.8(16) . . . . ?
C32 C33 C34 C37 177.2(10) . . . . ?
Dy1 O3 C35 C34 10.0(14) . . . . ?
Dy1 O3 C35 C30 -169.7(6) . . . . ?
C33 C34 C35 O3 178.4(9) . . . . ?
C37 C34 C35 O3 3.3(16) . . . . ?
C33 C34 C35 C30 -1.9(14) . . . . ?
C37 C34 C35 C30 -177.0(9) . . . . ?
C29 C30 C35 O3 1.2(15) . . . . ?
C31 C30 C35 O3 -179.4(9) . . . . ?
C29 C30 C35 C34 -178.6(10) . . . . ?
C31 C30 C35 C34 0.9(14) . . . . ?
C38 N3 C37 C34 177.5(10) . . . . ?
Dy1 N3 C37 C34 -5.1(16) . . . . ?
C33 C34 C37 N3 -179.9(10) . . . . ?
C35 C34 C37 N3 -4.8(18) . . . . ?
C37 N3 C38 C39 174.3(9) . . . . ?
Dy1 N3 C38 C39 -3.4(11) . . . . ?
C13 N2 C39 C38 -174.4(7) . . . . ?
C26 N2 C39 C38 64.9(10) . . . . ?
Dy1 N2 C39 C38 -55.1(8) . . . . ?
N3 C38 C39 N2 41.9(11) . . . . ?
